data_4328809
loop_
_publ_author_name
'George N. Oh'
'Eun Sang Choi'
'James A. Ibers'

_publ_contact_author_address
;
Department of Chemistry
Northwestern University
Evanston, IL 60208-3113
;
_publ_contact_author_email ibers@chem.northwestern.edu
_publ_contact_author_fax '1 847 491 2976'
_publ_contact_author_name 'James A. Ibers'
_publ_contact_author_phone '1 847 491 5449'
_publ_section_title
;
 Syntheses and Characterization of Nine Quaternary Uranium Chalcogenides
 Among the Compounds A2M3UQ6 (A = K, Rb, Cs; M = Pd, Pt; Q = S, Se)
;
_journal_name_full 'Inorganic Chemistry'
_journal_page_first 4224
_journal_page_last 4230
_journal_paper_doi 10.1021/ic2027048
_journal_volume 51
_journal_year 2012
_chemical_formula_sum 'Cs2 Pd3 Se6 U'
_chemical_formula_weight 1296.81
_chemical_name_systematic
; 
 Dicaesium tripalladium(II) uranium(IV) selenide
;
_space_group_IT_number 69
_symmetry_cell_setting orthorhombic
_symmetry_space_group_name_Hall '-F 2 2'
_symmetry_space_group_name_H-M 'F m m m'
_atom_sites_solution_primary direct
_atom_sites_solution_secondary difmap
_audit_creation_method SHELXL-97
_cell_angle_alpha 90.00
_cell_angle_beta 90.00
_cell_angle_gamma 90.00
_cell_formula_units_Z 8
_cell_length_a 10.1034(5)
_cell_length_b 15.5046(8)
_cell_length_c 17.5503(8)
_cell_measurement_reflns_used 5598
_cell_measurement_temperature 100(2)
_cell_measurement_theta_max 28.228
_cell_measurement_theta_min 2.321
_cell_volume 2749.2(2)
_computing_cell_refinement 'SAINT (Bruker, 2009)'
_computing_data_collection 'APEX2 (Bruker, 2009)'
_computing_data_reduction SAINT
_computing_molecular_graphics 'Crystalmaker (Palmer, 2009)'
_computing_publication_material 'SHELXL (Sheldrick, 2008a)'
_computing_structure_refinement 'SHELXL (Sheldrick, 2008a)'
_computing_structure_solution 'SHELXS (Sheldrick, 2008a)'
_diffrn_ambient_temperature 100(2)
_diffrn_measured_fraction_theta_full 0.971
_diffrn_measured_fraction_theta_max 0.971
_diffrn_measurement_device_type 'Bruker APEXII CCD'
_diffrn_measurement_method /w
_diffrn_radiation_monochromator graphite
_diffrn_radiation_source 'fine-focus sealed tube'
_diffrn_radiation_type MoK\a
_diffrn_radiation_wavelength 0.71073
_diffrn_reflns_av_R_equivalents 0.0345
_diffrn_reflns_av_sigmaI/netI 0.0222
_diffrn_reflns_limit_h_max 13
_diffrn_reflns_limit_h_min -13
_diffrn_reflns_limit_k_max 20
_diffrn_reflns_limit_k_min -20
_diffrn_reflns_limit_l_max 23
_diffrn_reflns_limit_l_min -23
_diffrn_reflns_number 8099
_diffrn_reflns_theta_full 28.56
_diffrn_reflns_theta_max 28.56
_diffrn_reflns_theta_min 2.32
_exptl_absorpt_coefficient_mu 36.665
_exptl_absorpt_correction_T_max 0.6885
_exptl_absorpt_correction_T_min 0.0485
_exptl_absorpt_correction_type numerical
_exptl_absorpt_process_details 'face indexed, SADABS (Sheldrick, 2008b)'
_exptl_crystal_colour black
_exptl_crystal_density_diffrn 6.266
_exptl_crystal_description 'hexagonal plate'
_exptl_crystal_F_000 4352
_exptl_crystal_size_max 0.21
_exptl_crystal_size_mid 0.17
_exptl_crystal_size_min 0.01
_refine_diff_density_max 1.336
_refine_diff_density_min -2.213
_refine_diff_density_rms 0.276
_refine_ls_extinction_coef 0.000083(9)
_refine_ls_extinction_expression Fc^*^=kFc[1+0.001xFc^2^\l^3^/sin(2\q)]^-1/4^
_refine_ls_extinction_method SHELXL
_refine_ls_goodness_of_fit_ref 1.464
_refine_ls_matrix_type full
_refine_ls_number_parameters 38
_refine_ls_number_reflns 963
_refine_ls_number_restraints 0
_refine_ls_restrained_S_all 1.464
_refine_ls_R_factor_all 0.0209
_refine_ls_R_factor_gt 0.0194
_refine_ls_shift/su_max 0.001
_refine_ls_shift/su_mean 0.000
_refine_ls_structure_factor_coef Fsqd
_refine_ls_weighting_details
; 
 calc 1/[\s^2^(Fo^2^)+(0.0241Fo^2^)^2^] 
;
_refine_ls_weighting_scheme calc
_refine_ls_wR_factor_gt 0.0541
_refine_ls_wR_factor_ref 0.0545
_reflns_number_gt 921
_reflns_number_total 963
_reflns_threshold_expression >2sigma(I)
_cod_data_source_file ic2027048_si_002_3.cif
_cod_data_source_block csupdse
_cod_database_code 4328809

loop_
_symmetry_equiv_pos_as_xyz
'x, y, z'
'-x, -y, z'
'-x, y, -z'
'x, -y, -z'
'x, y+1/2, z+1/2'
'-x, -y+1/2, z+1/2'
'-x, y+1/2, -z+1/2'
'x, -y+1/2, -z+1/2'
'x+1/2, y, z+1/2'
'-x+1/2, -y, z+1/2'
'-x+1/2, y, -z+1/2'
'x+1/2, -y, -z+1/2'
'x+1/2, y+1/2, z'
'-x+1/2, -y+1/2, z'
'-x+1/2, y+1/2, -z'
'x+1/2, -y+1/2, -z'
'-x, -y, -z'
'x, y, -z'
'x, -y, z'
'-x, y, z'
'-x, -y+1/2, -z+1/2'
'x, y+1/2, -z+1/2'
'x, -y+1/2, z+1/2'
'-x, y+1/2, z+1/2'
'-x+1/2, -y, -z+1/2'
'x+1/2, y, -z+1/2'
'x+1/2, -y, z+1/2'
'-x+1/2, y, z+1/2'
'-x+1/2, -y+1/2, -z'
'x+1/2, y+1/2, -z'
'x+1/2, -y+1/2, z'
'-x+1/2, y+1/2, z'

loop_
_atom_site_label
_atom_site_type_symbol
_atom_site_fract_x
_atom_site_fract_y
_atom_site_fract_z
_atom_site_U_iso_or_equiv
_atom_site_adp_type
_atom_site_occupancy
_atom_site_symmetry_multiplicity
_atom_site_calc_flag
_atom_site_refinement_flags
U1 U 0.0000 0.0000 0.166826(18) 0.00859(12) Uani 1 4 d S
Cs1 Cs 0.2500 0.2500 0.2500 0.00986(14) Uani 1 4 d S
Cs2 Cs 0.0000 0.30128(4) 0.0000 0.01609(16) Uani 1 4 d S
Pd1 Pd 0.33694(4) 0.0000 0.15828(3) 0.00866(14) Uani 1 2 d S
Pd2 Pd 0.17351(6) 0.0000 0.0000 0.00843(16) Uani 1 4 d S
Se1 Se 0.19159(4) 0.11000(3) 0.09981(2) 0.00908(13) Uani 1 1 d .
Se2 Se 0.0000 0.10753(4) 0.29996(3) 0.00912(15) Uani 1 2 d S

loop_
_atom_site_aniso_label
_atom_site_aniso_U_11
_atom_site_aniso_U_22
_atom_site_aniso_U_33
_atom_site_aniso_U_23
_atom_site_aniso_U_13
_atom_site_aniso_U_12
U1 0.00523(18) 0.0108(2) 0.00978(19) 0.000 0.000 0.000
Cs1 0.0078(2) 0.0105(3) 0.0113(3) 0.000 0.000 0.000
Cs2 0.0104(3) 0.0233(4) 0.0146(3) 0.000 0.000 0.000
Pd1 0.0049(2) 0.0109(3) 0.0102(3) 0.000 -0.00063(15) 0.000
Pd2 0.0067(3) 0.0106(4) 0.0080(3) 0.000 0.000 0.000
Se1 0.0065(2) 0.0105(3) 0.0103(2) -0.00014(16) -0.00027(15) -0.00038(17)
Se2 0.0058(3) 0.0107(3) 0.0109(3) 0.0004(2) 0.000 0.000

loop_
_atom_type_symbol
_atom_type_description
_atom_type_scat_dispersion_real
_atom_type_scat_dispersion_imag
_atom_type_scat_source
Se Se -0.0929 2.2259 'International Tables Vol C Tables 4.2.6.8 and 6.1.1.4'
Pd Pd -0.9988 1.0072 'International Tables Vol C Tables 4.2.6.8 and 6.1.1.4'
Cs Cs -0.3680 2.1192 'International Tables Vol C Tables 4.2.6.8 and 6.1.1.4'
U U -9.6767 9.6646 'International Tables Vol C Tables 4.2.6.8 and 6.1.1.4'

loop_
_geom_angle_atom_site_label_1
_geom_angle_atom_site_label_2
_geom_angle_atom_site_label_3
_geom_angle
_geom_angle_site_symmetry_1
_geom_angle_site_symmetry_3
Se1 U1 Se1 130.98(2) 2 .
Se1 U1 Se1 73.96(2) 2 20
Se1 U1 Se1 86.111(19) . 20
Se1 U1 Se1 86.111(18) 2 19
Se1 U1 Se1 73.96(2) . 19
Se1 U1 Se1 130.98(2) 20 19
Se1 U1 Se2 89.332(14) 2 2
Se1 U1 Se2 133.399(11) . 2
Se1 U1 Se2 133.398(11) 20 2
Se1 U1 Se2 89.330(14) 19 2
Se1 U1 Se2 133.399(11) 2 .
Se1 U1 Se2 89.331(14) . .
Se1 U1 Se2 89.330(14) 20 .
Se1 U1 Se2 133.398(11) 19 .
Se2 U1 Se2 71.02(3) 2 .
Se1 U1 Pd1 45.549(10) 2 2
Se1 U1 Pd1 131.589(12) . 2
Se1 U1 Pd1 45.548(10) 20 2
Se1 U1 Pd1 131.589(12) 19 2
Se2 U1 Pd1 92.053(8) 2 2
Se2 U1 Pd1 92.053(8) . 2
Se1 U1 Pd1 131.589(12) 2 .
Se1 U1 Pd1 45.549(10) . .
Se1 U1 Pd1 131.590(12) 20 .
Se1 U1 Pd1 45.549(10) 19 .
Se2 U1 Pd1 92.053(8) 2 .
Se2 U1 Pd1 92.052(8) . .
Pd1 U1 Pd1 174.96(2) 2 .
Se1 U1 Pd2 45.038(11) 2 17
Se1 U1 Pd2 89.701(13) . 17
Se1 U1 Pd2 45.040(11) 20 17
Se1 U1 Pd2 89.702(13) 19 17
Se2 U1 Pd2 134.300(11) 2 17
Se2 U1 Pd2 134.300(11) . 17
Pd1 U1 Pd2 56.567(13) 2 17
Pd1 U1 Pd2 118.389(14) . 17
Se1 U1 Pd2 89.701(13) 2 .
Se1 U1 Pd2 45.038(11) . .
Se1 U1 Pd2 89.702(13) 20 .
Se1 U1 Pd2 45.040(11) 19 .
Se2 U1 Pd2 134.300(11) 2 .
Se2 U1 Pd2 134.300(11) . .
Pd1 U1 Pd2 118.388(14) 2 .
Pd1 U1 Pd2 56.568(13) . .
Pd2 U1 Pd2 61.821(18) 17 .
Se1 U1 Pd1 133.502(12) 2 25
Se1 U1 Pd1 92.446(11) . 25
Se1 U1 Pd1 133.501(12) 20 25
Se1 U1 Pd1 92.445(11) 19 25
Se2 U1 Pd1 44.171(11) 2 25
Se2 U1 Pd1 44.172(11) . 25
Pd1 U1 Pd1 120.746(11) 2 25
Pd1 U1 Pd1 64.299(14) . 25
Pd2 U1 Pd1 177.312(13) 17 25
Pd2 U1 Pd1 120.866(11) . 25
Se1 U1 Pd1 92.446(11) 2 26_455
Se1 U1 Pd1 133.502(12) . 26_455
Se1 U1 Pd1 92.445(11) 20 26_455
Se1 U1 Pd1 133.501(12) 19 26_455
Se2 U1 Pd1 44.171(11) 2 26_455
Se2 U1 Pd1 44.172(11) . 26_455
Pd1 U1 Pd1 64.300(14) 2 26_455
Pd1 U1 Pd1 120.745(11) . 26_455
Pd2 U1 Pd1 120.866(11) 17 26_455
Pd2 U1 Pd1 177.312(13) . 26_455
Pd1 U1 Pd1 56.446(15) 25 26_455
Se1 Cs1 Se1 80.953(16) 8 11
Se1 Cs1 Se1 102.430(16) 8 14
Se1 Cs1 Se1 160.389(13) 11 14
Se1 Cs1 Se1 160.389(13) 8 .
Se1 Cs1 Se1 102.430(16) 11 .
Se1 Cs1 Se1 80.953(16) 14 .
Se1 Cs1 Se2 94.738(13) 8 .
Se1 Cs1 Se2 62.144(11) 11 .
Se1 Cs1 Se2 135.669(11) 14 .
Se1 Cs1 Se2 70.690(13) . .
Se1 Cs1 Se2 62.143(11) 8 14
Se1 Cs1 Se2 94.738(13) 11 14
Se1 Cs1 Se2 70.691(13) 14 14
Se1 Cs1 Se2 135.670(11) . 14
Se2 Cs1 Se2 150.71(2) . 14
Se1 Cs1 Se2 70.691(13) 8 21
Se1 Cs1 Se2 135.670(11) 11 21
Se1 Cs1 Se2 62.143(11) 14 21
Se1 Cs1 Se2 94.738(13) . 21
Se2 Cs1 Se2 86.513(16) . 21
Se2 Cs1 Se2 100.875(18) 14 21
Se1 Cs1 Se2 135.670(11) 8 26
Se1 Cs1 Se2 70.691(13) 11 26
Se1 Cs1 Se2 94.738(13) 14 26
Se1 Cs1 Se2 62.144(11) . 26
Se2 Cs1 Se2 100.876(18) . 26
Se2 Cs1 Se2 86.514(16) 14 26
Se2 Cs1 Se2 150.71(2) 21 26
Se1 Cs1 Pd1 152.457(10) 8 .
Se1 Cs1 Pd1 71.604(10) 11 .
Se1 Cs1 Pd1 104.229(10) 14 .
Se1 Cs1 Pd1 35.226(10) . .
Se2 Cs1 Pd1 70.632(11) . .
Se2 Cs1 Pd1 121.430(10) 14 .
Se2 Cs1 Pd1 129.052(12) 21 .
Se2 Cs1 Pd1 34.930(10) 26 .
Se1 Cs1 Pd1 35.225(10) 8 22
Se1 Cs1 Pd1 104.228(10) 11 22
Se1 Cs1 Pd1 71.605(10) 14 22
Se1 Cs1 Pd1 152.458(10) . 22
Se2 Cs1 Pd1 129.051(12) . 22
Se2 Cs1 Pd1 34.930(10) 14 22
Se2 Cs1 Pd1 70.633(11) 21 22
Se2 Cs1 Pd1 121.430(10) 26 22
Pd1 Cs1 Pd1 156.358(11) . 22
Se1 Cs1 Pd1 104.228(10) 8 25
Se1 Cs1 Pd1 35.225(10) 11 25
Se1 Cs1 Pd1 152.458(10) 14 25
Se1 Cs1 Pd1 71.605(10) . 25
Se2 Cs1 Pd1 34.931(10) . 25
Se2 Cs1 Pd1 129.051(12) 14 25
Se2 Cs1 Pd1 121.430(10) 21 25
Se2 Cs1 Pd1 70.632(11) 26 25
Pd1 Cs1 Pd1 50.637(12) . 25
Pd1 Cs1 Pd1 135.902(12) 22 25
Se1 Cs1 Pd1 71.605(10) 8 14
Se1 Cs1 Pd1 152.458(10) 11 14
Se1 Cs1 Pd1 35.225(10) 14 14
Se1 Cs1 Pd1 104.228(10) . 14
Se2 Cs1 Pd1 121.430(10) . 14
Se2 Cs1 Pd1 70.632(11) 14 14
Se2 Cs1 Pd1 34.930(10) 21 14
Se2 Cs1 Pd1 129.051(12) 26 14
Pd1 Cs1 Pd1 135.903(12) . 14
Pd1 Cs1 Pd1 50.638(12) 22 14
Pd1 Cs1 Pd1 156.358(11) 25 14
Se2 Cs2 Se2 136.13(3) 21 6_554
Se2 Cs2 Se1 56.056(8) 21 14
Se2 Cs2 Se1 106.862(13) 6_554 14
Se2 Cs2 Se1 106.862(13) 21 16_455
Se2 Cs2 Se1 56.056(8) 6_554 16_455
Se1 Cs2 Se1 137.91(2) 14 16_455
Se2 Cs2 Se1 106.862(13) 21 29
Se2 Cs2 Se1 56.056(8) 6_554 29
Se1 Cs2 Se1 54.431(13) 14 29
Se1 Cs2 Se1 108.889(16) 16_455 29
Se2 Cs2 Se1 56.056(8) 21 31_455
Se2 Cs2 Se1 106.862(13) 6_554 31_455
Se1 Cs2 Se1 108.889(16) 14 31_455
Se1 Cs2 Se1 54.431(13) 16_455 31_455
Se1 Cs2 Se1 137.91(2) 29 31_455
Se2 Cs2 Se1 82.483(12) 21 .
Se2 Cs2 Se1 133.760(13) 6_554 .
Se1 Cs2 Se1 70.625(13) 14 .
Se1 Cs2 Se1 150.562(16) 16_455 .
Se1 Cs2 Se1 94.230(11) 29 .
Se1 Cs2 Se1 117.736(13) 31_455 .
Se2 Cs2 Se1 133.761(13) 21 3
Se2 Cs2 Se1 82.482(12) 6_554 3
Se1 Cs2 Se1 150.563(16) 14 3
Se1 Cs2 Se1 70.624(13) 16_455 3
Se1 Cs2 Se1 117.735(13) 29 3
Se1 Cs2 Se1 94.230(11) 31_455 3
Se1 Cs2 Se1 82.710(18) . 3
Se2 Cs2 Se1 82.482(12) 21 20
Se2 Cs2 Se1 133.761(13) 6_554 20
Se1 Cs2 Se1 117.735(13) 14 20
Se1 Cs2 Se1 94.229(11) 16_455 20
Se1 Cs2 Se1 150.563(16) 29 20
Se1 Cs2 Se1 70.624(13) 31_455 20
Se1 Cs2 Se1 58.670(15) . 20
Se1 Cs2 Se1 52.634(14) 3 20
Se2 Cs2 Se1 133.761(13) 21 18
Se2 Cs2 Se1 82.482(12) 6_554 18
Se1 Cs2 Se1 94.230(11) 14 18
Se1 Cs2 Se1 117.735(13) 16_455 18
Se1 Cs2 Se1 70.624(13) 29 18
Se1 Cs2 Se1 150.563(16) 31_455 18
Se1 Cs2 Se1 52.633(14) . 18
Se1 Cs2 Se1 58.670(15) 3 18
Se1 Cs2 Se1 82.711(18) 20 18
Se2 Cs2 Pd1 33.369(10) 21 14
Se2 Cs2 Pd1 108.628(18) 6_554 14
Se1 Cs2 Pd1 33.614(9) 14 14
Se1 Cs2 Pd1 109.694(16) 16_455 14
Se1 Cs2 Pd1 74.720(12) 29 14
Se1 Cs2 Pd1 76.571(12) 31_455 14
Se1 Cs2 Pd1 93.521(9) . 14
Se1 Cs2 Pd1 167.125(9) 3 14
Se1 Cs2 Pd1 115.027(9) 20 14
Se1 Cs2 Pd1 127.822(8) 18 14
Se2 Cs2 Pd1 33.369(10) 21 13_455
Se2 Cs2 Pd1 108.628(18) 6_554 13_455
Se1 Cs2 Pd1 76.571(12) 14 13_455
Se1 Cs2 Pd1 74.720(12) 16_455 13_455
Se1 Cs2 Pd1 109.694(16) 29 13_455
Se1 Cs2 Pd1 33.614(9) 31_455 13_455
Se1 Cs2 Pd1 115.028(9) . 13_455
Se1 Cs2 Pd1 127.822(8) 3 13_455
Se1 Cs2 Pd1 93.520(9) 20 13_455
Se1 Cs2 Pd1 167.125(9) 18 13_455
Pd1 Cs2 Pd1 43.318(11) 14 13_455
Se2 Pd1 Se2 85.52(3) 26 25
Se2 Pd1 Se1 171.97(3) 26 19
Se2 Pd1 Se1 93.095(17) 25 19
Se2 Pd1 Se1 93.096(18) 26 .
Se2 Pd1 Se1 171.96(3) 25 .
Se1 Pd1 Se1 87.18(3) 19 .
Se2 Pd1 Pd2 126.819(19) 26 .
Se2 Pd1 Pd2 126.82(2) 25 .
Se1 Pd1 Pd2 48.701(14) 19 .
Se1 Pd1 Pd2 48.699(14) . .
Se2 Pd1 U1 131.077(15) 26 .
Se2 Pd1 U1 131.077(15) 25 .
Se1 Pd1 U1 54.909(13) 19 .
Se1 Pd1 U1 54.909(13) . .
Pd2 Pd1 U1 61.793(13) . .
Se2 Pd1 U1 54.538(17) 26 25
Se2 Pd1 U1 54.538(17) 25 25
Se1 Pd1 U1 130.265(15) 19 25
Se1 Pd1 U1 130.266(15) . 25
Pd2 Pd1 U1 177.495(17) . 25
U1 Pd1 U1 115.701(14) . 25
Se2 Pd1 Cs1 53.965(11) 26 .
Se2 Pd1 Cs1 129.73(2) 25 .
Se1 Pd1 Cs1 131.100(17) 19 .
Se1 Pd1 Cs1 53.905(11) . .
Pd2 Pd1 Cs1 102.592(7) . .
U1 Pd1 Cs1 77.222(7) . .
U1 Pd1 Cs1 76.474(7) 25 .
Se2 Pd1 Cs1 129.73(2) 26 25
Se2 Pd1 Cs1 53.965(11) 25 25
Se1 Pd1 Cs1 53.904(11) 19 25
Se1 Pd1 Cs1 131.099(17) . 25
Pd2 Pd1 Cs1 102.592(7) . 25
U1 Pd1 Cs1 77.222(7) . 25
U1 Pd1 Cs1 76.475(7) 25 25
Cs1 Pd1 Cs1 129.363(12) . 25
Se2 Pd1 Cs2 114.000(17) 26 13_545
Se2 Pd1 Cs2 57.960(16) 25 13_545
Se1 Pd1 Cs2 59.002(13) 19 13_545
Se1 Pd1 Cs2 115.901(19) . 13_545
Pd2 Pd1 Cs2 69.734(10) . 13_545
U1 Pd1 Cs2 113.335(9) . 13_545
U1 Pd1 Cs2 111.952(8) 25 13_545
Cs1 Pd1 Cs2 158.937(12) . 13_545
Cs1 Pd1 Cs2 71.656(7) 25 13_545
Se2 Pd1 Cs2 57.960(16) 26 29
Se2 Pd1 Cs2 114.000(17) 25 29
Se1 Pd1 Cs2 115.903(19) 19 29
Se1 Pd1 Cs2 59.003(13) . 29
Pd2 Pd1 Cs2 69.734(10) . 29
U1 Pd1 Cs2 113.335(9) . 29
U1 Pd1 Cs2 111.952(8) 25 29
Cs1 Pd1 Cs2 71.656(7) . 29
Cs1 Pd1 Cs2 158.937(12) 25 29
Cs2 Pd1 Cs2 87.301(15) 13_545 29
Se1 Pd2 Se1 171.45(3) . 4
Se1 Pd2 Se1 88.16(2) . 19
Se1 Pd2 Se1 91.20(2) 4 19
Se1 Pd2 Se1 91.20(2) . 18
Se1 Pd2 Se1 88.16(2) 4 18
Se1 Pd2 Se1 171.45(3) 19 18
Se1 Pd2 Pd1 125.177(18) . 18
Se1 Pd2 Pd1 49.289(12) 4 18
Se1 Pd2 Pd1 125.176(18) 19 18
Se1 Pd2 Pd1 49.289(12) 18 18
Se1 Pd2 Pd1 49.289(12) . .
Se1 Pd2 Pd1 125.177(18) 4 .
Se1 Pd2 Pd1 49.289(12) 19 .
Se1 Pd2 Pd1 125.177(18) 18 .
Pd1 Pd2 Pd1 118.54(2) 18 .
Se1 Pd2 U1 130.638(16) . 17
Se1 Pd2 U1 54.919(11) 4 17
Se1 Pd2 U1 130.639(16) 19 17
Se1 Pd2 U1 54.919(11) 18 17
Pd1 Pd2 U1 61.640(9) 18 17
Pd1 Pd2 U1 179.818(19) . 17
Se1 Pd2 U1 54.919(11) . .
Se1 Pd2 U1 130.639(16) 4 .
Se1 Pd2 U1 54.919(11) 19 .
Se1 Pd2 U1 130.639(16) 18 .
Pd1 Pd2 U1 179.818(19) 18 .
Pd1 Pd2 U1 61.639(9) . .
U1 Pd2 U1 118.178(18) 17 .
Se1 Pd2 Cs2 58.042(13) . 29
Se1 Pd2 Cs2 114.859(18) 4 29
Se1 Pd2 Cs2 114.859(18) 19 29
Se1 Pd2 Cs2 58.041(13) 18 29
Pd1 Pd2 Cs2 68.073(10) 18 29
Pd1 Pd2 Cs2 68.073(10) . 29
U1 Pd2 Cs2 112.050(5) 17 29
U1 Pd2 Cs2 112.050(5) . 29
Se1 Pd2 Cs2 114.860(18) . 13_545
Se1 Pd2 Cs2 58.041(13) 4 13_545
Se1 Pd2 Cs2 58.041(13) 19 13_545
Se1 Pd2 Cs2 114.859(18) 18 13_545
Pd1 Pd2 Cs2 68.073(10) 18 13_545
Pd1 Pd2 Cs2 68.073(10) . 13_545
U1 Pd2 Cs2 112.050(5) 17 13_545
U1 Pd2 Cs2 112.050(5) . 13_545
Cs2 Pd2 Cs2 86.091(16) 29 13_545
Pd2 Se1 Pd1 82.01(2) . .
Pd2 Se1 U1 80.043(17) . .
Pd1 Se1 U1 79.542(17) . .
Pd2 Se1 Cs1 172.72(2) . .
Pd1 Se1 Cs1 90.869(15) . .
U1 Se1 Cs1 100.224(13) . .
Pd2 Se1 Cs2 89.066(18) . 29
Pd1 Se1 Cs2 87.383(16) . 29
U1 Se1 Cs2 163.979(19) . 29
Cs1 Se1 Cs2 89.104(12) . 29
Pd2 Se1 Cs2 99.726(15) . .
Pd1 Se1 Cs2 172.903(19) . .
U1 Se1 Cs2 107.516(12) . .
Cs1 Se1 Cs2 87.161(12) . .
Cs2 Se1 Cs2 85.771(11) 29 .
Pd1 Se2 Pd1 84.26(3) 26_455 25
Pd1 Se2 U1 81.29(2) 26_455 .
Pd1 Se2 U1 81.29(2) 25 .
Pd1 Se2 Cs1 175.16(2) 26_455 .
Pd1 Se2 Cs1 91.105(9) 25 .
U1 Se2 Cs1 99.446(14) . .
Pd1 Se2 Cs1 91.105(9) 26_455 21
Pd1 Se2 Cs1 175.16(2) 25 21
U1 Se2 Cs1 99.446(14) . 21
Cs1 Se2 Cs1 93.487(16) . 21
Pd1 Se2 Cs2 88.67(2) 26_455 21
Pd1 Se2 Cs2 88.67(2) 25 21
U1 Se2 Cs2 166.43(3) . 21
Cs1 Se2 Cs2 89.806(14) . 21
Cs1 Se2 Cs2 89.806(14) 21 21

loop_
_geom_bond_atom_site_label_1
_geom_bond_atom_site_label_2
_geom_bond_distance
_geom_bond_site_symmetry_2
U1 Se1 2.8353(5) 2
U1 Se1 2.8353(5) .
U1 Se1 2.8353(5) 20
U1 Se1 2.8353(5) 19
U1 Se2 2.8704(7) 2
U1 Se2 2.8704(7) .
U1 Pd1 3.4076(4) 2
U1 Pd1 3.4076(4) .
U1 Pd2 3.4125(4) 17
U1 Pd2 3.4125(4) .
U1 Pd1 3.4836(6) 25
U1 Pd1 3.4836(6) 26_455
Cs1 Se1 3.4653(5) 8
Cs1 Se1 3.4653(5) 11
Cs1 Se1 3.4653(5) 14
Cs1 Se1 3.4653(5) .
Cs1 Se2 3.4682(5) .
Cs1 Se2 3.4682(5) 14
Cs1 Se2 3.4682(5) 21
Cs1 Se2 3.4682(5) 26
Cs1 Pd1 4.2880(3) .
Cs1 Pd1 4.2881(3) 22
Cs1 Pd1 4.2881(3) 25
Cs1 Pd1 4.2881(3) 14
Cs2 Se2 3.7847(7) 21
Cs2 Se2 3.7847(7) 6_554
Cs2 Se1 3.8301(5) 14
Cs2 Se1 3.8301(5) 16_455
Cs2 Se1 3.8301(5) 29
Cs2 Se1 3.8301(5) 31_455
Cs2 Se1 3.9511(7) .
Cs2 Se1 3.9511(7) 3
Cs2 Se1 3.9511(7) 20
Cs2 Se1 3.9511(7) 18
Cs2 Pd1 4.4635(6) 14
Cs2 Pd1 4.4635(6) 13_455
Pd1 Se2 2.4557(6) 26
Pd1 Se2 2.4557(6) 25
Pd1 Se1 2.4736(6) 19
Pd1 Se1 2.4736(6) .
Pd1 Pd2 3.2316(6) .
Pd1 U1 3.4836(6) 25
Pd1 Cs1 4.2880(3) 25
Pd1 Cs2 4.4636(6) 13_545
Pd1 Cs2 4.4636(6) 29
Pd2 Se1 2.4516(5) .
Pd2 Se1 2.4516(5) 4
Pd2 Se1 2.4516(5) 19
Pd2 Se1 2.4516(5) 18
Pd2 Pd1 3.2316(6) 18
Pd2 U1 3.4125(4) 17
Pd2 Cs2 4.5137(6) 29
Pd2 Cs2 4.5137(6) 13_545
Se1 Cs2 3.8301(5) 29
Se2 Pd1 2.4557(6) 26_455
Se2 Pd1 2.4557(6) 25
Se2 Cs1 3.4682(5) 21
Se2 Cs2 3.7847(7) 21
